data_4023768
loop_
_publ_author_name
'Detian Gao'
'Huimin Zhai'
'Masood Parvez'
'Thomas G. Back'

_publ_section_title
;
 1,3-Dipolar Cycloadditions of Acetylenic Sulfones in Solution
 and on Solid Supports
;
_journal_name_full 'Journal of Organic Chemistry'
_journal_page_first 8057
_journal_page_last 8068
_journal_paper_doi 10.1021/jo801621d
_journal_volume 73
_journal_year 2008
_chemical_formula_sum 'C17 H22 N2 O4 S'
_chemical_formula_weight 350.43
_chemical_name_systematic
;
 ?
;
_space_group_IT_number 15
_symmetry_cell_setting monoclinic
_symmetry_space_group_name_Hall '-C 2yc'
_symmetry_space_group_name_H-M 'C 1 2/c 1'
_atom_sites_solution_hydrogens geom
_atom_sites_solution_primary direct
_atom_sites_solution_secondary difmap
_audit_creation_method SHELXL-97
_cell_angle_alpha 90.00
_cell_angle_beta 131.101(4)
_cell_angle_gamma 90.00
_cell_formula_units_Z 16
_cell_length_a 47.5700(16)
_cell_length_b 6.2610(4)
_cell_length_c 32.1180(14)
_cell_measurement_temperature 173(2)
_cell_volume 7208.4(6)
_computing_structure_refinement 'SHELXL-97 (Sheldrick, 1997)'
_diffrn_ambient_temperature 173(2)
_diffrn_measured_fraction_theta_full 0.987
_diffrn_measured_fraction_theta_max 0.987
_diffrn_radiation_monochromator graphite
_diffrn_radiation_source 'fine-focus sealed tube'
_diffrn_radiation_type MoK\a
_diffrn_radiation_wavelength 0.71073
_diffrn_reflns_av_R_equivalents 0.1347
_diffrn_reflns_av_sigmaI/netI 0.1177
_diffrn_reflns_limit_h_max 56
_diffrn_reflns_limit_h_min -54
_diffrn_reflns_limit_k_max 7
_diffrn_reflns_limit_k_min -7
_diffrn_reflns_limit_l_max 38
_diffrn_reflns_limit_l_min -38
_diffrn_reflns_number 20080
_diffrn_reflns_theta_full 25.34
_diffrn_reflns_theta_max 25.34
_diffrn_reflns_theta_min 1.68
_exptl_absorpt_coefficient_mu 0.202
_exptl_absorpt_correction_T_max 0.9940
_exptl_absorpt_correction_T_min 0.9723
_exptl_crystal_density_diffrn 1.292
_exptl_crystal_density_method 'not measured'
_exptl_crystal_F_000 2976
_exptl_crystal_size_max 0.14
_exptl_crystal_size_mid 0.08
_exptl_crystal_size_min 0.03
_refine_diff_density_max 0.446
_refine_diff_density_min -0.373
_refine_diff_density_rms 0.065
_refine_ls_extinction_method none
_refine_ls_goodness_of_fit_ref 1.008
_refine_ls_hydrogen_treatment mixed
_refine_ls_matrix_type full
_refine_ls_number_parameters 444
_refine_ls_number_reflns 6526
_refine_ls_number_restraints 4
_refine_ls_restrained_S_all 1.009
_refine_ls_R_factor_all 0.1735
_refine_ls_R_factor_gt 0.0707
_refine_ls_shift/su_max 0.005
_refine_ls_shift/su_mean 0.000
_refine_ls_structure_factor_coef Fsqd
_refine_ls_weighting_details 'calc w=1/[\s^2^(Fo^2^)+(0.0550P)^2^+22.6600P] where P=(Fo^2^+2Fc^2^)/3'
_refine_ls_weighting_scheme calc
_refine_ls_wR_factor_gt 0.1403
_refine_ls_wR_factor_ref 0.1895
_reflns_number_gt 3116
_reflns_number_total 6526
_reflns_threshold_expression >2sigma(I)
_cod_data_source_file jo801621d_si_002.cif
_cod_data_source_block tim
_cod_original_sg_symbol_H-M 'C 2/c'
_cod_database_code 4023768

loop_
_symmetry_equiv_pos_as_xyz
'x, y, z'
'-x, y, -z+1/2'
'x+1/2, y+1/2, z'
'-x+1/2, y+1/2, -z+1/2'
'-x, -y, -z'
'x, -y, z-1/2'
'-x+1/2, -y+1/2, -z'
'x+1/2, -y+1/2, z-1/2'

loop_
_atom_site_label
_atom_site_type_symbol
_atom_site_fract_x
_atom_site_fract_y
_atom_site_fract_z
_atom_site_U_iso_or_equiv
_atom_site_adp_type
_atom_site_occupancy
_atom_site_symmetry_multiplicity
_atom_site_calc_flag
_atom_site_refinement_flags
_atom_site_disorder_assembly
_atom_site_disorder_group
S1 S 0.90327(4) 0.2741(3) 1.02288(5) 0.0486(4) Uani 1 1 d . . .
S2 S 0.84779(4) 0.2362(2) 0.77064(5) 0.0416(4) Uani 1 1 d . . .
O1 O 0.83285(10) -0.1252(6) 1.05004(13) 0.0517(10) Uani 1 1 d . . .
O2 O 0.83231(10) -0.0246(6) 0.98246(13) 0.0516(10) Uani 1 1 d . . .
O3 O 0.90847(10) 0.0504(6) 1.02091(14) 0.0565(11) Uani 1 1 d . . .
O4 O 0.93398(10) 0.4179(7) 1.04599(14) 0.0631(12) Uani 1 1 d . . .
O5 O 0.92517(10) 0.5137(6) 0.81186(13) 0.0573(11) Uani 1 1 d . . .
O6 O 0.91206(12) 0.6400(7) 0.73573(14) 0.0720(13) Uani 1 1 d . . .
O7 O 0.85098(10) 0.4615(6) 0.78040(13) 0.0496(9) Uani 1 1 d . . .
O8 O 0.81224(9) 0.1338(6) 0.74098(13) 0.0496(9) Uani 1 1 d . . .
N1 N 0.89064(13) 0.4086(9) 1.12757(18) 0.0626(14) Uani 1 1 d . . .
H1 H 0.8959 0.4802 1.1555 0.075 Uiso 1 1 calc R . .
N2 N 0.86860(12) 0.2333(8) 1.10578(16) 0.0482(11) Uani 1 1 d . . .
N3 N 0.86410(13) 0.0605(8) 0.67232(16) 0.0529(12) Uani 1 1 d . . .
H3 H 0.8599 -0.0213 0.6465 0.064 Uiso 1 1 calc R . .
N4 N 0.88602(13) 0.2349(8) 0.69220(16) 0.0538(12) Uani 1 1 d . . .
C1 C 0.90397(16) 0.4640(10) 1.1025(2) 0.0599(17) Uani 1 1 d . B .
C2 C 0.89009(13) 0.3092(9) 1.06217(18) 0.0424(13) Uani 1 1 d . . .
C3 C 0.86756(13) 0.1749(8) 1.06517(18) 0.0397(12) Uani 1 1 d . . .
C4 C 0.84272(13) -0.0008(9) 1.0277(2) 0.0424(13) Uani 1 1 d . . .
C5 C 0.80729(17) -0.2966(9) 1.0151(2) 0.0616(16) Uani 1 1 d . . .
H5A H 0.8197 -0.4035 1.0092 0.074 Uiso 1 1 calc R . .
H5B H 0.7852 -0.2398 0.9788 0.074 Uiso 1 1 calc R . .
C6 C 0.79555(18) -0.3978(10) 1.0445(3) 0.0698(18) Uani 1 1 d . . .
H6A H 0.7781 -0.5149 1.0219 0.084 Uiso 1 1 calc R . .
H6B H 0.7834 -0.2904 1.0501 0.084 Uiso 1 1 calc R . .
H6C H 0.8176 -0.4537 1.0803 0.084 Uiso 1 1 calc R . .
C7 C 0.92735(18) 0.6725(12) 1.1195(2) 0.0733(19) Uani 1 1 d . . .
H7A H 0.9223 0.7331 1.0867 0.088 Uiso 1 1 calc R A 1
H7B H 0.9195 0.7790 1.1330 0.088 Uiso 1 1 calc R A 1
C8 C 0.9674(2) 0.6317(14) 1.1628(3) 0.111(3) Uani 1 1 d D B 1
H8A H 0.9764 0.5303 1.1502 0.133 Uiso 1 1 calc R B 1
H8B H 0.9736 0.5762 1.1968 0.133 Uiso 1 1 calc R B 1
C9 C 0.9835(4) 0.8593(18) 1.1716(10) 0.125(5) Uani 0.50 1 d PD B 1
H9A H 0.9730 0.9195 1.1354 0.150 Uiso 0.50 1 calc PR B 1
H9B H 0.9757 0.9526 1.1873 0.150 Uiso 0.50 1 calc PR B 1
C10 C 1.0262(4) 0.859(3) 1.2103(7) 0.122(5) Uani 0.50 1 d PD B 1
H10A H 1.0351 1.0046 1.2145 0.184 Uiso 0.50 1 calc PR B 1
H10B H 1.0340 0.7677 1.1948 0.184 Uiso 0.50 1 calc PR B 1
H10C H 1.0367 0.8032 1.2466 0.184 Uiso 0.50 1 calc PR B 1
C8' C 0.9674(2) 0.6317(14) 1.1628(3) 0.111(3) Uani 0.00 1 d P B 2
H8'1 H 0.9720 0.4927 1.1536 0.133 Uiso 0.00 1 calc PR B 2
H8'2 H 0.9719 0.6090 1.1973 0.133 Uiso 0.00 1 calc PR B 2
C9' C 0.9987(5) 0.784(2) 1.1781(11) 0.125(5) Uani 0.50 1 d PD B 2
H9'1 H 1.0233 0.7472 1.2141 0.150 Uiso 0.50 1 calc PR B 2
H9'2 H 1.0005 0.7890 1.1491 0.150 Uiso 0.50 1 calc PR B 2
C10' C 0.9828(5) 0.990(3) 1.1808(7) 0.122(5) Uani 0.50 1 d PD B 2
H10D H 0.9991 1.1102 1.1895 0.184 Uiso 0.50 1 calc PR B 2
H10E H 0.9813 0.9775 1.2097 0.184 Uiso 0.50 1 calc PR B 2
H10F H 0.9578 1.0154 1.1451 0.184 Uiso 0.50 1 calc PR B 2
C11 C 0.86562(13) 0.3635(8) 0.95598(18) 0.0386(12) Uani 1 1 d . . .
C12 C 0.84990(14) 0.2321(9) 0.9114(2) 0.0456(13) Uani 1 1 d . . .
H12 H 0.8584 0.0890 0.9168 0.055 Uiso 1 1 calc R . .
C13 C 0.82160(14) 0.3079(9) 0.8583(2) 0.0499(14) Uani 1 1 d . . .
H13 H 0.8111 0.2164 0.8276 0.060 Uiso 1 1 calc R . .
C14 C 0.80844(15) 0.5155(9) 0.8494(2) 0.0486(14) Uani 1 1 d . . .
C15 C 0.82474(15) 0.6456(10) 0.8953(2) 0.0549(15) Uani 1 1 d . . .
H15 H 0.8160 0.7879 0.8901 0.066 Uiso 1 1 calc R . .
C16 C 0.85324(16) 0.5733(9) 0.9482(2) 0.0513(14) Uani 1 1 d . . .
H16 H 0.8643 0.6654 0.9790 0.062 Uiso 1 1 calc R . .
C17 C 0.77809(16) 0.5991(11) 0.7925(2) 0.0678(18) Uani 1 1 d . . .
H17A H 0.7821 0.7518 0.7913 0.081 Uiso 1 1 calc R . .
H17B H 0.7539 0.5781 0.7826 0.081 Uiso 1 1 calc R . .
H17C H 0.7784 0.5222 0.7662 0.081 Uiso 1 1 calc R . .
C18 C 0.84907(14) 0.0220(9) 0.69543(19) 0.0427(13) Uani 1 1 d . . .
C19 C 0.86235(13) 0.1875(8) 0.73345(18) 0.0403(12) Uani 1 1 d . . .
C20 C 0.88546(14) 0.3125(9) 0.73010(18) 0.0441(13) Uani 1 1 d . . .
C21 C 0.90830(15) 0.5058(9) 0.7587(2) 0.0499(14) Uani 1 1 d . . .
C22 C 0.94956(18) 0.6984(10) 0.8429(2) 0.0699(19) Uani 1 1 d . . .
H22A H 0.9348 0.8201 0.8394 0.084 Uiso 1 1 calc R . .
H22B H 0.9616 0.7429 0.8283 0.084 Uiso 1 1 calc R . .
C23 C 0.97815(16) 0.6346(12) 0.9015(2) 0.081(2) Uani 1 1 d . . .
H23A H 0.9950 0.7549 0.9231 0.097 Uiso 1 1 calc R . .
H23B H 0.9924 0.5134 0.9046 0.097 Uiso 1 1 calc R . .
H23C H 0.9660 0.5931 0.9157 0.097 Uiso 1 1 calc R . .
C24 C 0.82320(15) -0.1581(9) 0.6766(2) 0.0502(14) Uani 1 1 d . . .
H24A H 0.8243 -0.2030 0.7073 0.060 Uiso 1 1 calc R . .
H24B H 0.8314 -0.2802 0.6674 0.060 Uiso 1 1 calc R . .
C25 C 0.78277(16) -0.1035(11) 0.6262(2) 0.075(2) Uani 1 1 d . . .
H25A H 0.7740 0.0121 0.6363 0.089 Uiso 1 1 calc R . .
H25B H 0.7819 -0.0489 0.5965 0.089 Uiso 1 1 calc R . .
C26 C 0.75652(19) -0.2906(14) 0.6044(3) 0.096(3) Uani 1 1 d . . .
H26A H 0.7314 -0.2452 0.5706 0.115 Uiso 1 1 calc R . .
H26B H 0.7651 -0.4050 0.5936 0.115 Uiso 1 1 calc R . .
C27 C 0.75367(18) -0.3767(15) 0.6429(3) 0.103(3) Uani 1 1 d . . .
H27A H 0.7345 -0.4884 0.6248 0.123 Uiso 1 1 calc R . .
H27B H 0.7468 -0.2626 0.6557 0.123 Uiso 1 1 calc R . .
H27C H 0.7777 -0.4377 0.6746 0.123 Uiso 1 1 calc R . .
C28 C 0.87942(13) 0.1037(8) 0.83489(18) 0.0371(12) Uani 1 1 d . . .
C29 C 0.91094(14) 0.2129(9) 0.87940(19) 0.0446(13) Uani 1 1 d . . .
H29 H 0.9161 0.3537 0.8751 0.053 Uiso 1 1 calc R . .
C30 C 0.93456(15) 0.1104(10) 0.9303(2) 0.0513(15) Uani 1 1 d . . .
H30 H 0.9560 0.1836 0.9610 0.062 Uiso 1 1 calc R . .
C31 C 0.92773(15) -0.0948(10) 0.9373(2) 0.0466(14) Uani 1 1 d . . .
C32 C 0.89639(15) -0.1971(9) 0.8923(2) 0.0500(14) Uani 1 1 d . . .
H32 H 0.8913 -0.3385 0.8965 0.060 Uiso 1 1 calc R . .
C33 C 0.87184(14) -0.0992(8) 0.8407(2) 0.0421(13) Uani 1 1 d . . .
H33 H 0.8502 -0.1722 0.8101 0.051 Uiso 1 1 calc R . .
C34 C 0.95432(15) -0.2056(10) 0.9930(2) 0.0608(16) Uani 1 1 d . . .
H34A H 0.9608 -0.3468 0.9882 0.073 Uiso 1 1 calc R . .
H34B H 0.9423 -0.2215 1.0086 0.073 Uiso 1 1 calc R . .
H34C H 0.9771 -0.1199 1.0181 0.073 Uiso 1 1 calc R . .

loop_
_atom_site_aniso_label
_atom_site_aniso_U_11
_atom_site_aniso_U_22
_atom_site_aniso_U_33
_atom_site_aniso_U_23
_atom_site_aniso_U_13
_atom_site_aniso_U_12
S1 0.0538(8) 0.0662(11) 0.0422(7) -0.0026(7) 0.0386(7) -0.0016(8)
S2 0.0499(8) 0.0452(9) 0.0354(6) 0.0005(6) 0.0306(6) 0.0040(7)
O1 0.068(2) 0.053(3) 0.050(2) 0.0000(18) 0.045(2) -0.008(2)
O2 0.071(2) 0.052(3) 0.044(2) -0.0051(17) 0.0429(19) -0.0024(19)
O3 0.071(3) 0.064(3) 0.053(2) 0.0120(19) 0.049(2) 0.019(2)
O4 0.057(2) 0.096(3) 0.051(2) -0.008(2) 0.042(2) -0.016(2)
O5 0.075(3) 0.064(3) 0.0393(19) -0.0126(18) 0.0400(19) -0.027(2)
O6 0.106(3) 0.067(3) 0.048(2) -0.004(2) 0.053(2) -0.033(2)
O7 0.069(2) 0.037(2) 0.0446(19) 0.0012(16) 0.0379(19) 0.0053(18)
O8 0.046(2) 0.061(3) 0.0455(19) -0.0042(18) 0.0315(18) -0.0026(19)
N1 0.078(3) 0.083(4) 0.054(3) -0.022(3) 0.055(3) -0.017(3)
N2 0.060(3) 0.061(3) 0.042(2) -0.006(2) 0.041(2) -0.008(3)
N3 0.078(3) 0.056(3) 0.041(2) -0.012(2) 0.046(2) -0.013(3)
N4 0.076(3) 0.056(3) 0.043(2) -0.010(2) 0.045(2) -0.018(3)
C1 0.068(4) 0.074(5) 0.054(3) -0.021(3) 0.048(3) -0.023(3)
C2 0.049(3) 0.054(4) 0.034(3) -0.006(2) 0.032(2) -0.006(3)
C3 0.050(3) 0.044(3) 0.039(3) 0.002(2) 0.035(3) 0.007(3)
C4 0.047(3) 0.049(4) 0.048(3) 0.005(3) 0.038(3) 0.008(3)
C5 0.072(4) 0.051(4) 0.071(4) -0.010(3) 0.051(3) -0.013(3)
C6 0.081(4) 0.055(4) 0.090(4) 0.007(3) 0.064(4) -0.006(3)
C7 0.081(5) 0.093(6) 0.054(4) -0.004(4) 0.048(4) 0.000(4)
C8 0.105(6) 0.152(9) 0.077(5) -0.040(5) 0.061(5) -0.014(6)
C9 0.075(13) 0.074(11) 0.150(10) -0.075(10) 0.042(12) -0.011(9)
C10 0.120(10) 0.139(13) 0.098(9) 0.011(9) 0.068(9) -0.019(10)
C8' 0.105(6) 0.152(9) 0.077(5) -0.040(5) 0.061(5) -0.014(6)
C9' 0.075(13) 0.074(11) 0.150(10) -0.075(10) 0.042(12) -0.011(9)
C10' 0.120(10) 0.139(13) 0.098(9) 0.011(9) 0.068(9) -0.019(10)
C11 0.051(3) 0.042(3) 0.041(3) -0.006(2) 0.038(3) -0.004(3)
C12 0.057(3) 0.046(4) 0.052(3) -0.004(3) 0.044(3) -0.002(3)
C13 0.058(3) 0.058(4) 0.042(3) -0.009(3) 0.037(3) -0.010(3)
C14 0.056(3) 0.053(4) 0.051(3) 0.003(3) 0.041(3) 0.002(3)
C15 0.060(4) 0.044(4) 0.066(4) 0.000(3) 0.044(3) 0.000(3)
C16 0.073(4) 0.046(4) 0.056(3) -0.010(3) 0.051(3) -0.004(3)
C17 0.060(4) 0.076(5) 0.058(4) 0.010(3) 0.035(3) 0.006(3)
C18 0.054(3) 0.045(4) 0.035(3) 0.005(2) 0.032(3) 0.003(3)
C19 0.052(3) 0.043(3) 0.033(2) -0.001(2) 0.030(2) -0.003(3)
C20 0.059(3) 0.049(4) 0.035(3) -0.003(2) 0.035(3) -0.006(3)
C21 0.065(4) 0.059(4) 0.038(3) 0.003(3) 0.039(3) -0.005(3)
C22 0.094(5) 0.069(5) 0.054(4) -0.018(3) 0.052(4) -0.034(4)
C23 0.054(4) 0.107(6) 0.069(4) -0.018(4) 0.034(3) -0.005(4)
C24 0.071(4) 0.042(4) 0.049(3) -0.004(3) 0.045(3) -0.004(3)
C25 0.070(4) 0.075(5) 0.045(3) 0.002(3) 0.023(3) -0.020(4)
C26 0.078(5) 0.134(8) 0.064(4) -0.017(5) 0.043(4) -0.041(5)
C27 0.061(4) 0.153(8) 0.082(5) -0.004(5) 0.042(4) -0.021(5)
C28 0.046(3) 0.043(3) 0.034(3) 0.002(2) 0.031(2) 0.002(3)
C29 0.057(3) 0.050(4) 0.042(3) -0.002(3) 0.039(3) -0.008(3)
C30 0.054(3) 0.065(4) 0.038(3) -0.004(3) 0.032(3) -0.009(3)
C31 0.053(3) 0.057(4) 0.044(3) 0.008(3) 0.038(3) 0.013(3)
C32 0.075(4) 0.041(4) 0.058(3) 0.004(3) 0.054(3) 0.005(3)
C33 0.054(3) 0.041(3) 0.047(3) -0.005(2) 0.040(3) -0.002(3)
C34 0.069(4) 0.076(5) 0.054(3) 0.014(3) 0.047(3) 0.014(3)

loop_
_atom_type_symbol
_atom_type_description
_atom_type_scat_dispersion_real
_atom_type_scat_dispersion_imag
_atom_type_scat_source
C C 0.0033 0.0016 'International Tables Vol C Tables 4.2.6.8 and 6.1.1.4'
H H 0.0000 0.0000 'International Tables Vol C Tables 4.2.6.8 and 6.1.1.4'
N N 0.0061 0.0033 'International Tables Vol C Tables 4.2.6.8 and 6.1.1.4'
O O 0.0106 0.0060 'International Tables Vol C Tables 4.2.6.8 and 6.1.1.4'
S S 0.1246 0.1234 'International Tables Vol C Tables 4.2.6.8 and 6.1.1.4'

loop_
_geom_angle_atom_site_label_1
_geom_angle_atom_site_label_2
_geom_angle_atom_site_label_3
_geom_angle
_geom_angle_site_symmetry_1
_geom_angle_site_symmetry_3
_geom_angle_publ_flag
O3 S1 O4 119.3(3) . . ?
O3 S1 C2 108.0(2) . . ?
O4 S1 C2 105.8(2) . . ?
O3 S1 C11 109.0(2) . . ?
O4 S1 C11 107.8(2) . . ?
C2 S1 C11 106.3(2) . . ?
O7 S2 O8 119.6(2) . . ?
O7 S2 C19 106.7(2) . . ?
O8 S2 C19 106.9(2) . . ?
O7 S2 C28 108.7(2) . . ?
O8 S2 C28 107.0(2) . . ?
C19 S2 C28 107.4(2) . . ?
C4 O1 C5 115.4(4) . . ?
C21 O5 C22 116.3(4) . . ?
N2 N1 C1 114.0(4) . . ?
N2 N1 H1 123.0 . . ?
C1 N1 H1 123.0 . . ?
C3 N2 N1 104.4(4) . . ?
N4 N3 C18 114.2(4) . . ?
N4 N3 H3 122.9 . . ?
C18 N3 H3 122.9 . . ?
C20 N4 N3 104.8(4) . . ?
N1 C1 C2 104.7(5) . . ?
N1 C1 C7 120.7(5) . . ?
C2 C1 C7 134.5(5) . . ?
C1 C2 C3 105.5(4) . . ?
C1 C2 S1 125.7(4) . . ?
C3 C2 S1 128.3(4) . . ?
N2 C3 C2 111.3(5) . . ?
N2 C3 C4 120.0(4) . . ?
C2 C3 C4 128.5(4) . . ?
O2 C4 O1 124.6(5) . . ?
O2 C4 C3 123.5(5) . . ?
O1 C4 C3 111.8(4) . . ?
O1 C5 C6 107.1(5) . . ?
O1 C5 H5A 110.3 . . ?
C6 C5 H5A 110.3 . . ?
O1 C5 H5B 110.3 . . ?
C6 C5 H5B 110.3 . . ?
H5A C5 H5B 108.5 . . ?
C5 C6 H6A 109.5 . . ?
C5 C6 H6B 109.5 . . ?
H6A C6 H6B 109.5 . . ?
C5 C6 H6C 109.5 . . ?
H6A C6 H6C 109.5 . . ?
H6B C6 H6C 109.5 . . ?
C8 C7 C1 111.6(6) . . ?
C8 C7 H7A 109.3 . . ?
C1 C7 H7A 109.3 . . ?
C8 C7 H7B 109.3 . . ?
C1 C7 H7B 109.3 . . ?
H7A C7 H7B 108.0 . . ?
C7 C8 C9 101.0(8) . . ?
C7 C8 H8A 111.6 . . ?
C9 C8 H8A 111.6 . . ?
C7 C8 H8B 111.6 . . ?
C9 C8 H8B 111.6 . . ?
H8A C8 H8B 109.4 . . ?
C10 C9 C8 112.2(13) . . ?
C10 C9 H9A 109.2 . . ?
C8 C9 H9A 109.2 . . ?
C10 C9 H9B 109.2 . . ?
C8 C9 H9B 109.2 . . ?
H9A C9 H9B 107.9 . . ?
C9 C10 H10A 109.5 . . ?
C9 C10 H10B 109.5 . . ?
H10A C10 H10B 109.5 . . ?
C9 C10 H10C 109.5 . . ?
H10A C10 H10C 109.5 . . ?
H10B C10 H10C 109.5 . . ?
C10' C9' H9'1 112.3 . . ?
C10' C9' H9'2 112.3 . . ?
H9'1 C9' H9'2 109.9 . . ?
C9' C10' H10D 109.5 . . ?
C9' C10' H10E 109.5 . . ?
H10D C10' H10E 109.5 . . ?
C9' C10' H10F 109.5 . . ?
H10D C10' H10F 109.5 . . ?
H10E C10' H10F 109.5 . . ?
C12 C11 C16 120.2(5) . . ?
C12 C11 S1 120.3(4) . . ?
C16 C11 S1 119.4(4) . . ?
C11 C12 C13 120.0(5) . . ?
C11 C12 H12 120.0 . . ?
C13 C12 H12 120.0 . . ?
C12 C13 C14 120.9(5) . . ?
C12 C13 H13 119.5 . . ?
C14 C13 H13 119.5 . . ?
C13 C14 C15 118.0(5) . . ?
C13 C14 C17 121.4(5) . . ?
C15 C14 C17 120.6(5) . . ?
C16 C15 C14 121.7(6) . . ?
C16 C15 H15 119.2 . . ?
C14 C15 H15 119.2 . . ?
C15 C16 C11 119.2(5) . . ?
C15 C16 H16 120.4 . . ?
C11 C16 H16 120.4 . . ?
C14 C17 H17A 109.5 . . ?
C14 C17 H17B 109.5 . . ?
H17A C17 H17B 109.5 . . ?
C14 C17 H17C 109.5 . . ?
H17A C17 H17C 109.5 . . ?
H17B C17 H17C 109.5 . . ?
N3 C18 C19 104.5(5) . . ?
N3 C18 C24 120.9(5) . . ?
C19 C18 C24 134.5(5) . . ?
C18 C19 C20 105.8(4) . . ?
C18 C19 S2 124.7(4) . . ?
C20 C19 S2 129.1(4) . . ?
N4 C20 C19 110.7(5) . . ?
N4 C20 C21 114.9(4) . . ?
C19 C20 C21 134.4(4) . . ?
O6 C21 O5 123.6(5) . . ?
O6 C21 C20 122.3(4) . . ?
O5 C21 C20 114.0(4) . . ?
O5 C22 C23 107.9(5) . . ?
O5 C22 H22A 110.1 . . ?
C23 C22 H22A 110.1 . . ?
O5 C22 H22B 110.1 . . ?
C23 C22 H22B 110.1 . . ?
H22A C22 H22B 108.4 . . ?
C22 C23 H23A 109.5 . . ?
C22 C23 H23B 109.5 . . ?
H23A C23 H23B 109.5 . . ?
C22 C23 H23C 109.5 . . ?
H23A C23 H23C 109.5 . . ?
H23B C23 H23C 109.5 . . ?
C18 C24 C25 113.1(5) . . ?
C18 C24 H24A 109.0 . . ?
C25 C24 H24A 109.0 . . ?
C18 C24 H24B 109.0 . . ?
C25 C24 H24B 109.0 . . ?
H24A C24 H24B 107.8 . . ?
C26 C25 C24 113.6(6) . . ?
C26 C25 H25A 108.9 . . ?
C24 C25 H25A 108.9 . . ?
C26 C25 H25B 108.9 . . ?
C24 C25 H25B 108.9 . . ?
H25A C25 H25B 107.7 . . ?
C27 C26 C25 114.1(6) . . ?
C27 C26 H26A 108.7 . . ?
C25 C26 H26A 108.7 . . ?
C27 C26 H26B 108.7 . . ?
C25 C26 H26B 108.7 . . ?
H26A C26 H26B 107.6 . . ?
C26 C27 H27A 109.5 . . ?
C26 C27 H27B 109.5 . . ?
H27A C27 H27B 109.5 . . ?
C26 C27 H27C 109.5 . . ?
H27A C27 H27C 109.5 . . ?
H27B C27 H27C 109.5 . . ?
C33 C28 C29 121.2(5) . . ?
C33 C28 S2 119.8(4) . . ?
C29 C28 S2 118.9(4) . . ?
C30 C29 C28 118.2(5) . . ?
C30 C29 H29 120.9 . . ?
C28 C29 H29 120.9 . . ?
C31 C30 C29 121.8(5) . . ?
C31 C30 H30 119.1 . . ?
C29 C30 H30 119.1 . . ?
C32 C31 C30 118.0(5) . . ?
C32 C31 C34 121.0(5) . . ?
C30 C31 C34 121.0(5) . . ?
C31 C32 C33 121.9(5) . . ?
C31 C32 H32 119.1 . . ?
C33 C32 H32 119.1 . . ?
C28 C33 C32 118.8(5) . . ?
C28 C33 H33 120.6 . . ?
C32 C33 H33 120.6 . . ?
C31 C34 H34A 109.5 . . ?
C31 C34 H34B 109.5 . . ?
H34A C34 H34B 109.5 . . ?
C31 C34 H34C 109.5 . . ?
H34A C34 H34C 109.5 . . ?
H34B C34 H34C 109.5 . . ?

loop_
_geom_bond_atom_site_label_1
_geom_bond_atom_site_label_2
_geom_bond_distance
_geom_bond_site_symmetry_2
_geom_bond_publ_flag
S1 O3 1.431(4) . ?
S1 O4 1.439(4) . ?
S1 C2 1.753(5) . ?
S1 C11 1.754(5) . ?
S2 O7 1.431(4) . ?
S2 O8 1.435(4) . ?
S2 C19 1.757(5) . ?
S2 C28 1.769(5) . ?
O1 C4 1.336(6) . ?
O1 C5 1.447(6) . ?
O2 C4 1.197(5) . ?
O5 C21 1.326(5) . ?
O5 C22 1.469(6) . ?
O6 C21 1.207(6) . ?
N1 N2 1.352(6) . ?
N1 C1 1.356(6) . ?
N1 H1 0.8800 . ?
N2 C3 1.324(5) . ?
N3 N4 1.346(6) . ?
N3 C18 1.348(6) . ?
N3 H3 0.8800 . ?
N4 C20 1.327(6) . ?
C1 C2 1.390(7) . ?
C1 C7 1.562(9) . ?
C2 C3 1.414(7) . ?
C3 C4 1.478(7) . ?
C5 C6 1.514(7) . ?
C5 H5A 0.9900 . ?
C5 H5B 0.9900 . ?
C6 H6A 0.9800 . ?
C6 H6B 0.9800 . ?
C6 H6C 0.9800 . ?
C7 C8 1.463(9) . ?
C7 H7A 0.9900 . ?
C7 H7B 0.9900 . ?
C8 C9 1.553(6) . ?
C8 H8A 0.9900 . ?
C8 H8B 0.9900 . ?
C9 C10 1.534(6) . ?
C9 H9A 0.9900 . ?
C9 H9B 0.9900 . ?
C10 H10A 0.9800 . ?
C10 H10B 0.9800 . ?
C10 H10C 0.9800 . ?
C9' C10' 1.529(6) . ?
C9' H9'1 0.9900 . ?
C9' H9'2 0.9900 . ?
C10' H10D 0.9800 . ?
C10' H10E 0.9800 . ?
C10' H10F 0.9800 . ?
C11 C12 1.371(7) . ?
C11 C16 1.393(7) . ?
C12 C13 1.389(7) . ?
C12 H12 0.9500 . ?
C13 C14 1.389(7) . ?
C13 H13 0.9500 . ?
C14 C15 1.391(7) . ?
C14 C17 1.494(7) . ?
C15 C16 1.379(7) . ?
C15 H15 0.9500 . ?
C16 H16 0.9500 . ?
C17 H17A 0.9800 . ?
C17 H17B 0.9800 . ?
C17 H17C 0.9800 . ?
C18 C19 1.396(7) . ?
C18 C24 1.474(7) . ?
C19 C20 1.410(7) . ?
C20 C21 1.476(7) . ?
C22 C23 1.479(8) . ?
C22 H22A 0.9900 . ?
C22 H22B 0.9900 . ?
C23 H23A 0.9800 . ?
C23 H23B 0.9800 . ?
C23 H23C 0.9800 . ?
C24 C25 1.530(7) . ?
C24 H24A 0.9900 . ?
C24 H24B 0.9900 . ?
C25 C26 1.507(9) . ?
C25 H25A 0.9900 . ?
C25 H25B 0.9900 . ?
C26 C27 1.437(9) . ?
C26 H26A 0.9900 . ?
C26 H26B 0.9900 . ?
C27 H27A 0.9800 . ?
C27 H27B 0.9800 . ?
C27 H27C 0.9800 . ?
C28 C33 1.366(7) . ?
C28 C29 1.393(7) . ?
C29 C30 1.389(7) . ?
C29 H29 0.9500 . ?
C30 C31 1.380(8) . ?
C30 H30 0.9500 . ?
C31 C32 1.375(7) . ?
C31 C34 1.517(7) . ?
C32 C33 1.393(7) . ?
C32 H32 0.9500 . ?
C33 H33 0.9500 . ?
C34 H34A 0.9800 . ?
C34 H34B 0.9800 . ?
C34 H34C 0.9800 . ?

loop_
_geom_hbond_atom_site_label_D
_geom_hbond_atom_site_label_H
_geom_hbond_atom_site_label_A
_geom_hbond_distance_DH
_geom_hbond_distance_HA
_geom_hbond_distance_DA
_geom_hbond_angle_DHA
_geom_hbond_site_symmetry_A
N1 H1 O6 0.88 2.28 2.923(5) 130.0 6_566
N1 H1 N4 0.88 2.35 3.153(6) 152.0 6_566
N3 H3 N2 0.88 2.09 2.933(6) 161.3 6
N3 H3 O1 0.88 2.62 3.182(5) 122.9 6

loop_
_geom_torsion_atom_site_label_1
_geom_torsion_atom_site_label_2
_geom_torsion_atom_site_label_3
_geom_torsion_atom_site_label_4
_geom_torsion
_geom_torsion_site_symmetry_1
_geom_torsion_site_symmetry_2
_geom_torsion_site_symmetry_3
_geom_torsion_site_symmetry_4
_geom_torsion_publ_flag
C1 N1 N2 C3 -0.4(6) . . . . ?
C18 N3 N4 C20 0.4(6) . . . . ?
N2 N1 C1 C2 -1.4(7) . . . . ?
N2 N1 C1 C7 175.2(5) . . . . ?
N1 C1 C2 C3 2.5(6) . . . . ?
C7 C1 C2 C3 -173.5(6) . . . . ?
N1 C1 C2 S1 -170.3(4) . . . . ?
C7 C1 C2 S1 13.7(10) . . . . ?
O3 S1 C2 C1 135.8(5) . . . . ?
O4 S1 C2 C1 7.1(6) . . . . ?
C11 S1 C2 C1 -107.3(5) . . . . ?
O3 S1 C2 C3 -35.3(5) . . . . ?
O4 S1 C2 C3 -164.0(5) . . . . ?
C11 S1 C2 C3 81.5(5) . . . . ?
N1 N2 C3 C2 2.0(6) . . . . ?
N1 N2 C3 C4 -173.8(4) . . . . ?
C1 C2 C3 N2 -2.9(6) . . . . ?
S1 C2 C3 N2 169.6(4) . . . . ?
C1 C2 C3 C4 172.5(5) . . . . ?
S1 C2 C3 C4 -15.0(8) . . . . ?
C5 O1 C4 O2 -1.0(7) . . . . ?
C5 O1 C4 C3 177.6(4) . . . . ?
N2 C3 C4 O2 158.6(5) . . . . ?
C2 C3 C4 O2 -16.5(8) . . . . ?
N2 C3 C4 O1 -20.1(6) . . . . ?
C2 C3 C4 O1 164.9(5) . . . . ?
C4 O1 C5 C6 -172.3(5) . . . . ?
N1 C1 C7 C8 92.0(7) . . . . ?
C2 C1 C7 C8 -92.5(8) . . . . ?
C1 C7 C8 C9 -179.9(11) . . . . ?
C7 C8 C9 C10 -172.5(15) . . . . ?
O3 S1 C11 C12 -9.1(5) . . . . ?
O4 S1 C11 C12 121.7(4) . . . . ?
C2 S1 C11 C12 -125.2(4) . . . . ?
O3 S1 C11 C16 174.6(4) . . . . ?
O4 S1 C11 C16 -54.6(4) . . . . ?
C2 S1 C11 C16 58.5(5) . . . . ?
C16 C11 C12 C13 0.1(7) . . . . ?
S1 C11 C12 C13 -176.1(4) . . . . ?
C11 C12 C13 C14 -0.9(8) . . . . ?
C12 C13 C14 C15 0.7(8) . . . . ?
C12 C13 C14 C17 179.8(5) . . . . ?
C13 C14 C15 C16 0.3(8) . . . . ?
C17 C14 C15 C16 -178.8(5) . . . . ?
C14 C15 C16 C11 -1.1(8) . . . . ?
C12 C11 C16 C15 0.8(8) . . . . ?
S1 C11 C16 C15 177.1(4) . . . . ?
N4 N3 C18 C19 0.4(6) . . . . ?
N4 N3 C18 C24 177.5(4) . . . . ?
N3 C18 C19 C20 -1.0(5) . . . . ?
C24 C18 C19 C20 -177.6(5) . . . . ?
N3 C18 C19 S2 172.7(4) . . . . ?
C24 C18 C19 S2 -3.9(8) . . . . ?
O7 S2 C19 C18 -149.9(4) . . . . ?
O8 S2 C19 C18 -20.8(5) . . . . ?
C28 S2 C19 C18 93.7(5) . . . . ?
O7 S2 C19 C20 22.3(5) . . . . ?
O8 S2 C19 C20 151.4(5) . . . . ?
C28 S2 C19 C20 -94.1(5) . . . . ?
N3 N4 C20 C19 -1.1(6) . . . . ?
N3 N4 C20 C21 179.2(4) . . . . ?
C18 C19 C20 N4 1.3(6) . . . . ?
S2 C19 C20 N4 -172.0(4) . . . . ?
C18 C19 C20 C21 -179.0(6) . . . . ?
S2 C19 C20 C21 7.6(9) . . . . ?
C22 O5 C21 O6 -0.1(8) . . . . ?
C22 O5 C21 C20 177.5(5) . . . . ?
N4 C20 C21 O6 34.5(8) . . . . ?
C19 C20 C21 O6 -145.2(6) . . . . ?
N4 C20 C21 O5 -143.1(5) . . . . ?
C19 C20 C21 O5 37.2(9) . . . . ?
C21 O5 C22 C23 -153.6(5) . . . . ?
N3 C18 C24 C25 -84.8(6) . . . . ?
C19 C18 C24 C25 91.4(7) . . . . ?
C18 C24 C25 C26 176.1(5) . . . . ?
C24 C25 C26 C27 61.9(9) . . . . ?
O7 S2 C28 C33 152.1(4) . . . . ?
O8 S2 C28 C33 21.6(4) . . . . ?
C19 S2 C28 C33 -92.8(4) . . . . ?
O7 S2 C28 C29 -25.1(4) . . . . ?
O8 S2 C28 C29 -155.6(4) . . . . ?
C19 S2 C28 C29 90.0(4) . . . . ?
C33 C28 C29 C30 -0.3(7) . . . . ?
S2 C28 C29 C30 176.9(4) . . . . ?
C28 C29 C30 C31 0.6(8) . . . . ?
C29 C30 C31 C32 -0.3(8) . . . . ?
C29 C30 C31 C34 178.7(5) . . . . ?
C30 C31 C32 C33 -0.2(8) . . . . ?
C34 C31 C32 C33 -179.2(4) . . . . ?
C29 C28 C33 C32 -0.2(7) . . . . ?
S2 C28 C33 C32 -177.4(4) . . . . ?
C31 C32 C33 C28 0.5(7) . . . . ?
